data_9011160
loop_
_publ_author_name
'Cheetham, A. K.'
'Fender, B. E. F.'
'Fuess, H.'
'Wright, A. F.'

_publ_section_title
;
 A powder neutron diffraction study of lanthanum and cerium trifluorides
;
_journal_name_full 'Acta Crystallographica, Section B'
_journal_page_first 94
_journal_page_last 97
_journal_paper_doi 10.1107/S0567740876002380
_journal_volume 32
_journal_year 1976
_chemical_compound_source Synthetic
_chemical_formula_sum 'Ce F3'
_chemical_name_mineral Fluocerite-(Ce)
_space_group_IT_number 165
_symmetry_space_group_name_Hall '-P 3 2"c'
_symmetry_space_group_name_H-M 'P -3 c 1'
_cell_angle_alpha 90
_cell_angle_beta 90
_cell_angle_gamma 120
_cell_length_a 7.131
_cell_length_b 7.131
_cell_length_c 7.286
_cell_formula_units_Z 6
_cell_volume 320.864
_database_code_amcsd 0009548
_exptl_crystal_density_diffrn 6.121
_cod_database_code 9011160

loop_
_space_group_symop_operation_xyz
x,y,z
-y,-x,1/2+z
y,-x+y,-z
-x,-x+y,1/2-z
-x+y,-x,z
-x+y,y,1/2+z
-x,-y,-z
y,x,1/2-z
-y,x-y,z
x,x-y,1/2+z
x-y,x,-z
x-y,-y,1/2-z

loop_
_atom_site_label
_atom_site_fract_x
_atom_site_fract_y
_atom_site_fract_z
_atom_site_U_iso_or_equiv
Ce 0.66070 0.00000 0.25000 0.00367
F1 0.36590 0.05400 0.08240 0.01482
F2 0.33333 0.66667 0.18710 0.01279
F3 0.00000 0.00000 0.25000 0.02026

loop_
_cod_related_entry_id
_cod_related_entry_database
_cod_related_entry_code
1 AMCSD 0009548
